data_7155555
loop_
_publ_author_name
'Fensterbank, Louis'
'Guelen, Simon'
'Blazejak, Max'
'Chamoreau, Lise-Marie'
'Arnaud, Huguet'
'Derenne, Sylvie'
'Volatron, Francois'
'Mansuy, Virgine'

_publ_section_title
;
 Photochemical Studies on Bis-Sulfide and -Sulfone Tethered Polyenic
 Derivatives
;
_journal_name_full 'Org. Biomol. Chem.'
_journal_paper_doi 10.1039/C7OB00551B
_journal_year 2017
_chemical_formula_moiety 'C12 H9 O4 S2, C12 H10 O4 S2, Na, 2 (H2 O)'
_chemical_formula_sum 'C24 H23 Na O10 S4'
_chemical_formula_weight 622.65
_space_group_crystal_system monoclinic
_space_group_IT_number 14
_space_group_name_Hall '-P 2yn'
_space_group_name_H-M_alt 'P 1 21/n 1'
_symmetry_space_group_name_Hall '-P 2yn'
_symmetry_space_group_name_H-M 'P 1 21/n 1'
_atom_sites_solution_hydrogens mixed
_atom_sites_solution_primary dual
_atom_sites_solution_secondary dual
_audit_creation_method SHELXL-2014/7
_audit_update_record
;
2017-03-01 deposited with the CCDC.
2017-04-05 downloaded from the CCDC.
;
_cell_angle_alpha 90
_cell_angle_beta 97.680(2)
_cell_angle_gamma 90
_cell_formula_units_Z 4
_cell_length_a 6.29580(10)
_cell_length_b 40.1116(9)
_cell_length_c 10.5256(2)
_cell_measurement_reflns_used 3598
_cell_measurement_temperature 200(2)
_cell_measurement_theta_max 68.18
_cell_measurement_theta_min 4.38
_cell_volume 2634.24(9)
_computing_cell_refinement 'bruker SAINT'
_computing_data_collection 'bruker APEX2'
_computing_data_reduction 'bruker SAINT'
_computing_molecular_graphics 'DIAMOND (Brandenburg, 2006)'
_computing_publication_material 'WinGX publication routines (Farrugia, 2012)'
_computing_structure_refinement 'SHELXL-2014/7 (Sheldrick, 2014)'
_computing_structure_solution 'SHELXT-2014 (Sheldrick, 2014)'
_diffrn_ambient_temperature 200(2)
_diffrn_measured_fraction_theta_full 1.000
_diffrn_measured_fraction_theta_max 0.998
_diffrn_measurement_device_type 'Bruker APEX-II CCD'
_diffrn_measurement_method '\f and \w scans'
_diffrn_radiation_monochromator 'multi layer miror'
_diffrn_radiation_type CuK\a
_diffrn_radiation_wavelength 1.54178
_diffrn_reflns_av_R_equivalents 0.1028
_diffrn_reflns_av_unetI/netI 0.0869
_diffrn_reflns_Laue_measured_fraction_full 1.000
_diffrn_reflns_Laue_measured_fraction_max 0.998
_diffrn_reflns_limit_h_max 7
_diffrn_reflns_limit_h_min -7
_diffrn_reflns_limit_k_max 48
_diffrn_reflns_limit_k_min -47
_diffrn_reflns_limit_l_max 12
_diffrn_reflns_limit_l_min -12
_diffrn_reflns_number 26845
_diffrn_reflns_point_group_measured_fraction_full 1.000
_diffrn_reflns_point_group_measured_fraction_max 0.998
_diffrn_reflns_theta_full 67.679
_diffrn_reflns_theta_max 68.240
_diffrn_reflns_theta_min 2.203
_diffrn_source 'micro focus sealed tube'
_exptl_absorpt_coefficient_mu 3.983
_exptl_absorpt_correction_T_max 0.753
_exptl_absorpt_correction_T_min 0.604
_exptl_absorpt_correction_type multi-scan
_exptl_absorpt_process_details
;
SADABS, Bruker AXS Inc., Madison, 
Wisconsin, USA. 
;
_exptl_crystal_colour 'light yellow'
_exptl_crystal_density_diffrn 1.570
_exptl_crystal_density_method 'not measured'
_exptl_crystal_description platelet
_exptl_crystal_F_000 1288
_exptl_crystal_size_max 0.12
_exptl_crystal_size_mid 0.10
_exptl_crystal_size_min 0.08
_refine_diff_density_max 0.358
_refine_diff_density_min -0.248
_refine_diff_density_rms 0.066
_refine_ls_extinction_method none
_refine_ls_goodness_of_fit_ref 1.029
_refine_ls_hydrogen_treatment mixed
_refine_ls_matrix_type full
_refine_ls_number_parameters 357
_refine_ls_number_reflns 4834
_refine_ls_number_restraints 0
_refine_ls_restrained_S_all 1.029
_refine_ls_R_factor_all 0.0719
_refine_ls_R_factor_gt 0.0435
_refine_ls_shift/su_max 0.002
_refine_ls_shift/su_mean 0.000
_refine_ls_structure_factor_coef Fsqd
_refine_ls_weighting_details 'w=1/[\s^2^(Fo^2^)+0.8582P] where P=(Fo^2^+2Fc^2^)/3'
_refine_ls_weighting_scheme calc
_refine_ls_wR_factor_gt 0.0941
_refine_ls_wR_factor_ref 0.1064
_reflns_Friedel_coverage 0.000
_reflns_number_gt 3506
_reflns_number_total 4834
_reflns_threshold_expression 'I > 2\s(I)'
_cod_data_source_file c7ob00551b2.cif
_cod_data_source_block shelx
_cod_original_cell_volume 2634.23(9)
_cod_database_code 7155555
_shelx_shelxl_version_number 2014/7
_shelx_space_group_comment
;
The symmetry employed for this shelxl refinement is uniquely defined
by the following loop, which should always be used as a source of
symmetry information in preference to the above space-group names.
They are only intended as comments.
;

loop_
_space_group_symop_operation_xyz
'x, y, z'
'-x+1/2, y+1/2, -z+1/2'
'-x, -y, -z'
'x-1/2, -y-1/2, z-1/2'

loop_
_atom_site_label
_atom_site_type_symbol
_atom_site_fract_x
_atom_site_fract_y
_atom_site_fract_z
_atom_site_U_iso_or_equiv
_atom_site_adp_type
_atom_site_occupancy
_atom_site_site_symmetry_order
_atom_site_calc_flag
_atom_site_refinement_flags_posn
_atom_site_refinement_flags_adp
S1 S 0.10013(12) 0.69013(2) 1.17351(7) 0.02944(19) Uani 1 1 d . .
S2 S 0.50432(12) 0.68607(2) 1.00589(8) 0.02947(19) Uani 1 1 d . .
O1 O -0.1076(4) 0.57531(6) 1.1016(3) 0.0472(7) Uani 1 1 d . .
O2 O 0.2481(4) 0.58024(6) 1.1144(3) 0.0425(6) Uani 1 1 d . .
H2 H 0.2604(7) 0.5591(11) 1.1374(12) 0.064 Uiso 1 1 d R U
O3 O 0.1210(3) 0.58370(5) 0.8139(2) 0.0378(6) Uani 1 1 d . .
O4 O 0.4513(3) 0.60518(6) 0.8378(2) 0.0374(6) Uani 1 1 d . .
H4A H 0.4688(8) 0.5861(8) 0.782(2) 0.056 Uiso 1 1 d R U
C1 C 0.1183(5) 0.71552(7) 1.0388(3) 0.0258(6) Uani 1 1 d . .
C2 C 0.2918(5) 0.71449(7) 0.9675(3) 0.0263(7) Uani 1 1 d . .
C3 C 0.3033(5) 0.73764(8) 0.8709(3) 0.0334(7) Uani 1 1 d . .
H3 H 0.4186 0.7367 0.8212 0.040 Uiso 1 1 calc R U
C4 C 0.1483(6) 0.76212(8) 0.8461(3) 0.0418(9) Uani 1 1 d . .
H4 H 0.1586 0.7781 0.7807 0.050 Uiso 1 1 calc R U
C5 C -0.0206(6) 0.76323(8) 0.9164(3) 0.0391(8) Uani 1 1 d . .
H5 H -0.1264 0.7801 0.8995 0.047 Uiso 1 1 calc R U
C6 C -0.0380(5) 0.74004(8) 1.0113(3) 0.0331(7) Uani 1 1 d . .
H6 H -0.1569 0.7408 1.0581 0.040 Uiso 1 1 calc R U
C7 C 0.1983(5) 0.64969(7) 1.1348(3) 0.0255(6) Uani 1 1 d . .
H7 H 0.2536 0.6372 1.2147 0.031 Uiso 1 1 calc R U
C8 C 0.0451(5) 0.62706(7) 1.0420(3) 0.0266(7) Uani 1 1 d . .
H8 H -0.1029 0.6363 1.0215 0.032 Uiso 1 1 calc R U
C9 C 0.1906(4) 0.63402(7) 0.9355(3) 0.0241(6) Uani 1 1 d . .
H9 H 0.1262 0.6522 0.8778 0.029 Uiso 1 1 calc R U
C10 C 0.3631(5) 0.64872(7) 1.0383(3) 0.0238(6) Uani 1 1 d . .
H10 H 0.4708 0.6309 1.0657 0.029 Uiso 1 1 calc R U
C11 C 0.0489(5) 0.59146(8) 1.0879(3) 0.0304(7) Uani 1 1 d . .
C12 C 0.2483(5) 0.60512(7) 0.8565(3) 0.0271(7) Uani 1 1 d . .
S3 S 0.39437(12) 0.62721(2) 0.50653(8) 0.02949(19) Uani 1 1 d . .
S4 S 0.75856(12) 0.63579(2) 0.32296(7) 0.02749(18) Uani 1 1 d . .
O5 O 0.5216(3) 0.55025(5) 0.7090(2) 0.0308(5) Uani 1 1 d . .
O6 O 0.8132(3) 0.52456(5) 0.6612(2) 0.0275(5) Uani 1 1 d . .
O7 O 0.7934(3) 0.52397(5) 0.3666(2) 0.0319(5) Uani 1 1 d . .
O8 O 1.1318(3) 0.53428(5) 0.4534(2) 0.0346(5) Uani 1 1 d . .
H8A H 1.1529(10) 0.5135(9) 0.4215(15) 0.052 Uiso 1 1 d R U
C13 C 0.6145(5) 0.65402(7) 0.5501(3) 0.0261(6) Uani 1 1 d . .
C14 C 0.7757(5) 0.65704(7) 0.4709(3) 0.0250(6) Uani 1 1 d . .
C15 C 0.9477(5) 0.67830(7) 0.5070(3) 0.0311(7) Uani 1 1 d . .
H15 H 1.0596 0.6800 0.4551 0.037 Uiso 1 1 calc R U
C16 C 0.9568(6) 0.69677(8) 0.6172(3) 0.0396(8) Uani 1 1 d . .
H16 H 1.0726 0.7117 0.6396 0.048 Uiso 1 1 calc R U
C17 C 0.7990(6) 0.69379(8) 0.6960(3) 0.0432(9) Uani 1 1 d . .
H17 H 0.8070 0.7066 0.7725 0.052 Uiso 1 1 calc R U
C18 C 0.6291(5) 0.67215(8) 0.6632(3) 0.0344(8) Uani 1 1 d . .
H18 H 0.5223 0.6697 0.7183 0.041 Uiso 1 1 calc R U
C19 C 0.5400(4) 0.59046(7) 0.4701(3) 0.0248(6) Uani 1 1 d . .
H19 H 0.4385 0.5717 0.4455 0.030 Uiso 1 1 calc R U
C20 C 0.7268(4) 0.57859(7) 0.5716(3) 0.0235(6) Uani 1 1 d . .
H20 H 0.7733 0.5976 0.6302 0.028 Uiso 1 1 calc R U
C21 C 0.8766(5) 0.57678(7) 0.4654(3) 0.0250(6) Uani 1 1 d . .
H21 H 1.0081 0.5908 0.4855 0.030 Uiso 1 1 calc R U
C22 C 0.6999(5) 0.59413(7) 0.3704(3) 0.0256(6) Uani 1 1 d . .
H22 H 0.6561 0.5798 0.2938 0.031 Uiso 1 1 calc R U
C23 C 0.6845(4) 0.54872(7) 0.6514(3) 0.0239(6) Uani 1 1 d . .
C24 C 0.9254(5) 0.54247(7) 0.4228(3) 0.0261(7) Uani 1 1 d . .
O1W O 0.3282(4) 0.51693(5) 1.1513(2) 0.0367(6) Uani 1 1 d . .
H1A H 0.2850(13) 0.5038(4) 1.2089(17) 0.055 Uiso 1 1 d R U
H1B H 0.462(4) 0.51634(6) 1.1533(2) 0.055 Uiso 1 1 d R U
O2W O 0.2428(4) 0.49263(6) 0.9002(2) 0.0423(6) Uani 1 1 d . .
H2A H 0.1888(18) 0.4741(6) 0.9054(3) 0.064 Uiso 1 1 d R U
H2B H 0.2534(5) 0.4993(2) 0.977(3) 0.064 Uiso 1 1 d R U
Na1 Na 0.18650(18) 0.52973(3) 0.72718(12) 0.0313(3) Uani 1 1 d . .

loop_
_atom_site_aniso_label
_atom_site_aniso_U_11
_atom_site_aniso_U_22
_atom_site_aniso_U_33
_atom_site_aniso_U_23
_atom_site_aniso_U_13
_atom_site_aniso_U_12
S1 0.0386(5) 0.0240(4) 0.0272(4) -0.0021(3) 0.0099(3) 0.0005(3)
S2 0.0245(4) 0.0280(4) 0.0364(4) -0.0023(3) 0.0059(3) -0.0051(3)
O1 0.0463(15) 0.0311(13) 0.0697(18) -0.0051(12) 0.0282(13) -0.0148(11)
O2 0.0406(14) 0.0252(12) 0.0616(17) 0.0098(11) 0.0062(12) 0.0029(10)
O3 0.0329(13) 0.0326(13) 0.0486(14) -0.0150(11) 0.0073(11) -0.0049(10)
O4 0.0322(12) 0.0343(13) 0.0488(15) -0.0118(11) 0.0165(11) -0.0047(10)
C1 0.0319(17) 0.0178(14) 0.0263(16) -0.0030(12) -0.0006(13) -0.0048(12)
C2 0.0303(17) 0.0227(15) 0.0250(16) -0.0052(12) 0.0000(13) -0.0070(12)
C3 0.043(2) 0.0285(17) 0.0289(17) -0.0038(13) 0.0041(14) -0.0122(14)
C4 0.066(2) 0.0233(17) 0.0331(19) 0.0022(14) -0.0054(17) -0.0089(16)
C5 0.050(2) 0.0228(17) 0.040(2) -0.0018(14) -0.0118(16) 0.0034(15)
C6 0.0362(19) 0.0237(16) 0.0381(19) -0.0061(14) 0.0003(14) -0.0003(13)
C7 0.0286(16) 0.0218(15) 0.0270(16) -0.0005(12) 0.0069(13) 0.0000(12)
C8 0.0214(15) 0.0243(15) 0.0339(17) -0.0014(13) 0.0032(13) 0.0014(12)
C9 0.0231(15) 0.0213(15) 0.0272(16) 0.0009(12) 0.0007(12) 0.0013(12)
C10 0.0246(15) 0.0223(15) 0.0244(15) -0.0001(12) 0.0028(12) 0.0011(12)
C11 0.0337(18) 0.0273(16) 0.0323(18) -0.0071(13) 0.0121(14) -0.0048(14)
C12 0.0299(17) 0.0245(16) 0.0273(16) 0.0020(13) 0.0051(13) 0.0009(13)
S3 0.0218(4) 0.0272(4) 0.0397(4) 0.0019(3) 0.0047(3) 0.0044(3)
S4 0.0330(4) 0.0240(4) 0.0255(4) 0.0023(3) 0.0043(3) -0.0017(3)
O5 0.0296(12) 0.0276(11) 0.0373(12) 0.0023(9) 0.0125(10) 0.0017(9)
O6 0.0278(11) 0.0229(11) 0.0328(12) 0.0006(9) 0.0077(9) 0.0041(9)
O7 0.0327(12) 0.0255(11) 0.0366(12) -0.0059(9) 0.0010(10) -0.0014(9)
O8 0.0254(12) 0.0274(12) 0.0521(15) -0.0054(10) 0.0092(10) 0.0026(9)
C13 0.0284(16) 0.0178(14) 0.0319(17) 0.0024(12) 0.0030(13) 0.0049(12)
C14 0.0276(16) 0.0213(15) 0.0247(15) 0.0026(12) -0.0011(12) 0.0034(12)
C15 0.0306(17) 0.0250(16) 0.0370(19) 0.0048(14) 0.0017(14) -0.0037(13)
C16 0.046(2) 0.0279(18) 0.042(2) 0.0006(15) -0.0035(16) -0.0097(15)
C17 0.060(2) 0.0310(19) 0.037(2) -0.0106(15) 0.0009(17) -0.0021(17)
C18 0.043(2) 0.0280(17) 0.0341(18) 0.0000(14) 0.0117(15) 0.0040(14)
C19 0.0208(15) 0.0230(15) 0.0304(16) 0.0001(12) 0.0024(12) -0.0001(12)
C20 0.0200(15) 0.0235(15) 0.0269(16) -0.0013(12) 0.0031(12) 0.0018(11)
C21 0.0220(15) 0.0226(15) 0.0306(16) 0.0004(12) 0.0039(12) -0.0001(12)
C22 0.0270(16) 0.0222(15) 0.0278(16) -0.0004(12) 0.0047(13) -0.0015(12)
C23 0.0196(15) 0.0256(16) 0.0261(15) -0.0037(12) 0.0022(12) -0.0008(12)
C24 0.0271(17) 0.0263(16) 0.0254(16) 0.0010(13) 0.0062(13) -0.0006(13)
O1W 0.0392(13) 0.0311(12) 0.0408(13) 0.0106(10) 0.0086(10) 0.0036(10)
O2W 0.0539(16) 0.0367(13) 0.0370(14) -0.0011(11) 0.0083(11) -0.0101(11)
Na1 0.0264(6) 0.0274(6) 0.0399(7) -0.0024(5) 0.0039(5) -0.0006(5)

loop_
_atom_type_symbol
_atom_type_description
_atom_type_scat_dispersion_real
_atom_type_scat_dispersion_imag
_atom_type_scat_source
C C 0.0181 0.0091 'International Tables Vol C Tables 4.2.6.8 and 6.1.1.4'
H H 0.0000 0.0000 'International Tables Vol C Tables 4.2.6.8 and 6.1.1.4'
O O 0.0492 0.0322 'International Tables Vol C Tables 4.2.6.8 and 6.1.1.4'
S S 0.3331 0.5567 'International Tables Vol C Tables 4.2.6.8 and 6.1.1.4'
Cl Cl 0.3639 0.7018 'International Tables Vol C Tables 4.2.6.8 and 6.1.1.4'
Na Na 0.1353 0.1239 'International Tables Vol C Tables 4.2.6.8 and 6.1.1.4'

loop_
_geom_angle_atom_site_label_1
_geom_angle_atom_site_label_2
_geom_angle_atom_site_label_3
_geom_angle
_geom_angle_site_symmetry_1
_geom_angle_site_symmetry_3
C1 S1 C7 106.10(14) . .
C2 S2 C10 101.72(14) . .
C11 O2 H2 115.5 . .
C12 O3 Na1 129.5(2) . .
C12 O4 H4A 106.1 . .
C6 C1 C2 119.2(3) . .
C6 C1 S1 117.1(2) . .
C2 C1 S1 123.4(2) . .
C3 C2 C1 119.5(3) . .
C3 C2 S2 119.3(2) . .
C1 C2 S2 121.1(2) . .
C4 C3 C2 120.6(3) . .
C4 C3 H3 119.7 . .
C2 C3 H3 119.7 . .
C5 C4 C3 119.8(3) . .
C5 C4 H4 120.1 . .
C3 C4 H4 120.1 . .
C4 C5 C6 120.6(3) . .
C4 C5 H5 119.7 . .
C6 C5 H5 119.7 . .
C5 C6 C1 120.3(3) . .
C5 C6 H6 119.9 . .
C1 C6 H6 119.9 . .
C10 C7 C8 89.2(2) . .
C10 C7 S1 116.9(2) . .
C8 C7 S1 117.5(2) . .
C10 C7 H7 110.5 . .
C8 C7 H7 110.5 . .
S1 C7 H7 110.5 . .
C11 C8 C9 114.4(2) . .
C11 C8 C7 111.5(3) . .
C9 C8 C7 88.5(2) . .
C11 C8 H8 113.4 . .
C9 C8 H8 113.4 . .
C7 C8 H8 113.4 . .
C12 C9 C10 118.9(2) . .
C12 C9 C8 117.9(2) . .
C10 C9 C8 89.5(2) . .
C12 C9 H9 109.7 . .
C10 C9 H9 109.7 . .
C8 C9 H9 109.7 . .
C9 C10 C7 89.9(2) . .
C9 C10 S2 120.3(2) . .
C7 C10 S2 119.7(2) . .
C9 C10 H10 108.4 . .
C7 C10 H10 108.4 . .
S2 C10 H10 108.4 . .
O1 C11 O2 123.9(3) . .
O1 C11 C8 124.8(3) . .
O2 C11 C8 111.3(3) . .
O3 C12 O4 123.3(3) . .
O3 C12 C9 123.6(3) . .
O4 C12 C9 113.1(3) . .
C13 S3 C19 98.59(14) . .
C14 S4 C22 101.22(14) . .
C23 O5 Na1 146.9(2) . .
C23 O6 Na1 124.01(19) . 1_655
C24 O7 Na1 133.4(2) . 3_666
C24 O8 Na1 103.90(17) . 1_655
C24 O8 H8A 108.6 . .
Na1 O8 H8A 107.9 1_655 .
C18 C13 C14 119.7(3) . .
C18 C13 S3 120.1(2) . .
C14 C13 S3 120.2(2) . .
C15 C14 C13 119.3(3) . .
C15 C14 S4 119.4(2) . .
C13 C14 S4 121.3(2) . .
C16 C15 C14 120.4(3) . .
C16 C15 H15 119.8 . .
C14 C15 H15 119.8 . .
C15 C16 C17 120.6(3) . .
C15 C16 H16 119.7 . .
C17 C16 H16 119.7 . .
C16 C17 C18 119.9(3) . .
C16 C17 H17 120.1 . .
C18 C17 H17 120.1 . .
C17 C18 C13 120.2(3) . .
C17 C18 H18 119.9 . .
C13 C18 H18 119.9 . .
C20 C19 C22 89.7(2) . .
C20 C19 S3 117.6(2) . .
C22 C19 S3 117.3(2) . .
C20 C19 H19 110.2 . .
C22 C19 H19 110.2 . .
S3 C19 H19 110.2 . .
C23 C20 C19 116.9(2) . .
C23 C20 C21 122.1(2) . .
C19 C20 C21 89.7(2) . .
C23 C20 H20 108.8 . .
C19 C20 H20 108.8 . .
C21 C20 H20 108.8 . .
C24 C21 C22 112.2(3) . .
C24 C21 C20 115.3(2) . .
C22 C21 C20 89.5(2) . .
C24 C21 H21 112.6 . .
C22 C21 H21 112.6 . .
C20 C21 H21 112.6 . .
C19 C22 C21 89.8(2) . .
C19 C22 S4 116.8(2) . .
C21 C22 S4 116.0(2) . .
C19 C22 H22 110.9 . .
C21 C22 H22 110.9 . .
S4 C22 H22 110.9 . .
O6 C23 O5 123.6(3) . .
O6 C23 C20 119.9(2) . .
O5 C23 C20 116.4(3) . .
O7 C24 O8 123.4(3) . .
O7 C24 C21 123.9(3) . .
O8 C24 C21 112.8(3) . .
H1A O1W H1B 111.7 . .
Na1 O2W H2A 127.3 . .
Na1 O2W H2B 121.9 . .
H2A O2W H2B 101.6 . .
O5 Na1 O2W 104.30(9) . .
O5 Na1 O6 153.32(9) . 1_455
O2W Na1 O6 102.33(9) . 1_455
O5 Na1 O7 100.92(8) . 3_666
O2W Na1 O7 74.72(9) . 3_666
O6 Na1 O7 84.55(8) 1_455 3_666
O5 Na1 O3 85.13(8) . .
O2W Na1 O3 107.01(10) . .
O6 Na1 O3 88.64(8) 1_455 .
O7 Na1 O3 173.19(9) 3_666 .
O5 Na1 O8 83.20(8) . 1_455
O2W Na1 O8 143.97(9) . 1_455
O6 Na1 O8 74.30(7) 1_455 1_455
O7 Na1 O8 69.25(8) 3_666 1_455
O3 Na1 O8 108.74(9) . 1_455

loop_
_geom_bond_atom_site_label_1
_geom_bond_atom_site_label_2
_geom_bond_distance
_geom_bond_site_symmetry_2
S1 C1 1.762(3) .
S1 C7 1.802(3) .
S2 C2 1.763(3) .
S2 C10 1.798(3) .
O1 C11 1.204(4) .
O2 C11 1.326(4) .
O2 H2 0.88(4) .
O3 C12 1.219(4) .
O3 Na1 2.406(2) .
O4 C12 1.319(4) .
O4 H4A 0.98(4) .
C1 C6 1.394(4) .
C1 C2 1.406(4) .
C2 C3 1.386(4) .
C3 C4 1.385(5) .
C3 H3 0.9500 .
C4 C5 1.375(5) .
C4 H4 0.9500 .
C5 C6 1.380(5) .
C5 H5 0.9500 .
C6 H6 0.9500 .
C7 C10 1.547(4) .
C7 C8 1.567(4) .
C7 H7 1.0000 .
C8 C11 1.507(4) .
C8 C9 1.564(4) .
C8 H8 1.0000 .
C9 C12 1.499(4) .
C9 C10 1.544(4) .
C9 H9 1.0000 .
C10 H10 1.0000 .
S3 C13 1.766(3) .
S3 C19 1.804(3) .
S4 C14 1.766(3) .
S4 C22 1.796(3) .
O5 C23 1.261(3) .
O5 Na1 2.296(2) .
O6 C23 1.259(3) .
O6 Na1 2.369(2) 1_655
O7 C24 1.208(4) .
O7 Na1 2.380(2) 3_666
O8 C24 1.337(4) .
O8 Na1 2.862(3) 1_655
O8 H8A 0.92(4) .
C13 C18 1.387(5) .
C13 C14 1.403(4) .
C14 C15 1.391(4) .
C15 C16 1.371(5) .
C15 H15 0.9500 .
C16 C17 1.382(5) .
C16 H16 0.9500 .
C17 C18 1.385(5) .
C17 H17 0.9500 .
C18 H18 0.9500 .
C19 C20 1.554(4) .
C19 C22 1.555(4) .
C19 H19 1.0000 .
C20 C23 1.507(4) .
C20 C21 1.559(4) .
C20 H20 1.0000 .
C21 C24 1.492(4) .
C21 C22 1.557(4) .
C21 H21 1.0000 .
C22 H22 1.0000 .
O1W H1A 0.87(3) .
O1W H1B 0.84(2) .
O2W Na1 2.342(3) .
O2W H2A 0.82(3) .
O2W H2B 0.85(3) .
Na1 O6 2.369(2) 1_455
Na1 O7 2.380(2) 3_666
Na1 O8 2.862(3) 1_455
